data_4104605
loop_
_publ_author_name
'Arne Bernsdorf'
'Harald Brand'
'Robert Hellmann'
'Martin K\"ockerling'
'Axel Schulz'
'Alexander Villinger'
'Karsten Voss'

_publ_contact_author_address
;
Universit\"at Rostock
Institut f\"ur Chemie
Abteilung f\"ur Anorganische Chemie
Albert-Einstein-Strasse 3a 
18059 Rostock
Bundesrepublik Deutschland
;
_publ_contact_author_email axel.schulz@uni-rostock.de
_publ_contact_author_fax '+49 (0)381/498-6382'
_publ_contact_author_name 'Axel Schulz'
_publ_contact_author_phone '+49 (0)381/498-6400'
_publ_section_title
;
 Synthesis, Structure, and Bonding of Weakly Coordinating Anions Based on
 CN Adducts
;
_journal_name_full 'Journal of the American Chemical Society'
_journal_page_first 8958
_journal_page_last 8970
_journal_paper_doi 10.1021/ja902450b
_journal_volume 131
_journal_year 2009
_chemical_formula_moiety 'C38 B2 F30 N3 -, C16 H32 Li O4  +'
_chemical_formula_sum 'C54 H32 B2 F30 Li N3 O4'
_chemical_formula_weight 1385.39
_chemical_name_systematic
;
 ?
;
_space_group_IT_number 2
_symmetry_cell_setting triclinic
_symmetry_Int_Tables_number 2
_symmetry_space_group_name_Hall '-P 1'
_symmetry_space_group_name_H-M 'P -1'
_atom_sites_solution_hydrogens none
_atom_sites_solution_primary direct
_atom_sites_solution_secondary difmap
_audit_author_name 'Villinger, A.'
_audit_creation_method SHELXL-97
_cell_angle_alpha 83.84(3)
_cell_angle_beta 82.06(3)
_cell_angle_gamma 79.71(3)
_cell_formula_units_Z 2
_cell_length_a 9.2529(19)
_cell_length_b 13.331(3)
_cell_length_c 23.851(5)
_cell_measurement_reflns_used 6499
_cell_measurement_temperature 173(2)
_cell_measurement_theta_max 50.518
_cell_measurement_theta_min 4.455
_cell_volume 2856.6(11)
_computing_cell_refinement 'Bruker Apex v2.0-2'
_computing_data_collection 'Bruker Apex v2.0-2'
_computing_data_reduction 'Bruker SAINT'
_computing_molecular_graphics 'ORTEP-3 (Farrugia, 1997)'
_computing_publication_material SHELXL-97
_computing_structure_refinement 'SHELXL-97 (Sheldrick, 1997)'
_computing_structure_solution 'SHELXS-97 (Sheldrick, 1997)'
_diffrn_ambient_temperature 173(2)
_diffrn_measured_fraction_theta_full 0.989
_diffrn_measured_fraction_theta_max 0.989
_diffrn_measurement_device_type 'Bruker-Nonius Apex X8-CCD-diffractometer'
_diffrn_measurement_method '\w scans'
_diffrn_radiation_monochromator graphite
_diffrn_radiation_source 'sealed tube'
_diffrn_radiation_type MoK\a
_diffrn_radiation_wavelength 0.71073
_diffrn_reflns_av_R_equivalents 0.0448
_diffrn_reflns_av_sigmaI/netI 0.0381
_diffrn_reflns_limit_h_max 12
_diffrn_reflns_limit_h_min -12
_diffrn_reflns_limit_k_max 17
_diffrn_reflns_limit_k_min -17
_diffrn_reflns_limit_l_max 30
_diffrn_reflns_limit_l_min -30
_diffrn_reflns_number 65491
_diffrn_reflns_theta_full 27.50
_diffrn_reflns_theta_max 27.50
_diffrn_reflns_theta_min 2.25
_exptl_absorpt_coefficient_mu 0.167
_exptl_absorpt_correction_T_max 0.9737
_exptl_absorpt_correction_T_min 0.9499
_exptl_absorpt_correction_type multi-scan
_exptl_absorpt_process_details '(SADABS; Sheldrick, 2004)'
_exptl_crystal_colour colourless
_exptl_crystal_density_diffrn 1.611
_exptl_crystal_description block
_exptl_crystal_F_000 1384
_exptl_crystal_size_max 0.31
_exptl_crystal_size_mid 0.30
_exptl_crystal_size_min 0.16
_refine_diff_density_max 0.328
_refine_diff_density_min -0.281
_refine_diff_density_rms 0.044
_refine_ls_extinction_method none
_refine_ls_goodness_of_fit_ref 1.070
_refine_ls_hydrogen_treatment none
_refine_ls_matrix_type full
_refine_ls_number_parameters 857
_refine_ls_number_reflns 12967
_refine_ls_number_restraints 0
_refine_ls_restrained_S_all 1.070
_refine_ls_R_factor_all 0.0819
_refine_ls_R_factor_gt 0.0440
_refine_ls_shift/su_max 0.001
_refine_ls_shift/su_mean 0.000
_refine_ls_structure_factor_coef Fsqd
_refine_ls_weighting_details 'calc w=1/[\s^2^(Fo^2^)+(0.0601P)^2^+0.1744P] where P=(Fo^2^+2Fc^2^)/3'
_refine_ls_weighting_scheme calc
_refine_ls_wR_factor_gt 0.1109
_refine_ls_wR_factor_ref 0.1223
_reflns_number_gt 8297
_reflns_number_total 12967
_reflns_threshold_expression >2sigma(I)
_cod_data_source_file ja902450b_si_001_3.cif
_cod_data_source_block li_dca
_cod_original_cell_volume 2856.5(10)
_cod_database_code 4104605

loop_
_symmetry_equiv_pos_as_xyz
'x, y, z'
'-x, -y, -z'

loop_
_atom_site_label
_atom_site_type_symbol
_atom_site_fract_x
_atom_site_fract_y
_atom_site_fract_z
_atom_site_U_iso_or_equiv
_atom_site_adp_type
_atom_site_occupancy
_atom_site_symmetry_multiplicity
_atom_site_calc_flag
_atom_site_refinement_flags
_atom_site_disorder_assembly
_atom_site_disorder_group
B1 B 0.0871(2) 0.57526(18) 0.11409(8) 0.0334(5) Uani 1 1 d . . .
B2 B 0.3675(2) 0.61082(16) 0.38154(7) 0.0264(4) Uani 1 1 d . . .
N1 N 0.20496(19) 0.71508(12) 0.23602(6) 0.0375(4) Uani 1 1 d . . .
N2 N 0.13069(17) 0.62202(13) 0.16583(6) 0.0362(4) Uani 1 1 d . . .
N3 N 0.30327(16) 0.65749(11) 0.32525(6) 0.0292(3) Uani 1 1 d . . .
C1 C 0.16754(19) 0.66098(14) 0.20051(7) 0.0306(4) Uani 1 1 d . . .
C2 C 0.25681(18) 0.67870(13) 0.28272(7) 0.0270(4) Uani 1 1 d . . .
C3 C 0.1203(2) 0.45051(16) 0.12572(7) 0.0350(4) Uani 1 1 d . . .
C4 C 0.0411(2) 0.38843(17) 0.10314(7) 0.0385(5) Uani 1 1 d . . .
C5 C 0.0633(2) 0.28344(18) 0.11152(8) 0.0458(5) Uani 1 1 d . . .
C6 C 0.1702(3) 0.23489(18) 0.14398(9) 0.0538(6) Uani 1 1 d . . .
C7 C 0.2539(3) 0.29148(19) 0.16687(9) 0.0521(6) Uani 1 1 d . . .
C8 C 0.2285(2) 0.39636(18) 0.15723(8) 0.0433(5) Uani 1 1 d . . .
C9 C -0.0910(2) 0.61680(15) 0.11453(7) 0.0329(4) Uani 1 1 d . . .
C10 C -0.1615(2) 0.66973(16) 0.07007(7) 0.0374(4) Uani 1 1 d . . .
C11 C -0.3130(2) 0.70036(17) 0.07259(8) 0.0422(5) Uani 1 1 d . . .
C12 C -0.4022(2) 0.67826(18) 0.12171(8) 0.0443(5) Uani 1 1 d . . .
C13 C -0.3387(2) 0.62557(17) 0.16729(8) 0.0406(5) Uani 1 1 d . . .
C14 C -0.1875(2) 0.59690(15) 0.16295(7) 0.0354(4) Uani 1 1 d . . .
C15 C 0.19004(19) 0.61953(17) 0.05829(7) 0.0360(4) Uani 1 1 d . . .
C16 C 0.2727(2) 0.56209(17) 0.01662(7) 0.0385(5) Uani 1 1 d . . .
C17 C 0.3601(2) 0.60191(19) -0.02922(8) 0.0447(5) Uani 1 1 d . . .
C18 C 0.3679(2) 0.7043(2) -0.03432(8) 0.0503(6) Uani 1 1 d . . .
C19 C 0.2867(2) 0.76575(19) 0.00537(9) 0.0491(5) Uani 1 1 d . . .
C20 C 0.2003(2) 0.72237(17) 0.05015(8) 0.0417(5) Uani 1 1 d . . .
C21 C 0.29910(18) 0.50510(14) 0.39874(7) 0.0297(4) Uani 1 1 d . . .
C22 C 0.3026(2) 0.43692(15) 0.35814(8) 0.0362(4) Uani 1 1 d . . .
C23 C 0.2457(2) 0.34739(16) 0.36872(10) 0.0461(5) Uani 1 1 d . . .
C24 C 0.1825(2) 0.32091(16) 0.42245(10) 0.0470(5) Uani 1 1 d . . .
C25 C 0.1766(2) 0.38431(17) 0.46409(9) 0.0444(5) Uani 1 1 d . . .
C26 C 0.2337(2) 0.47391(15) 0.45204(7) 0.0341(4) Uani 1 1 d . . .
C27 C 0.31317(19) 0.69468(13) 0.42845(7) 0.0278(4) Uani 1 1 d . . .
C28 C 0.3972(2) 0.70576(14) 0.47054(7) 0.0313(4) Uani 1 1 d . . .
C29 C 0.3502(2) 0.77245(15) 0.51229(7) 0.0366(4) Uani 1 1 d . . .
C30 C 0.2130(3) 0.83118(15) 0.51355(8) 0.0425(5) Uani 1 1 d . . .
C31 C 0.1246(2) 0.82430(15) 0.47294(8) 0.0403(5) Uani 1 1 d . . .
C32 C 0.1748(2) 0.75619(15) 0.43230(7) 0.0334(4) Uani 1 1 d . . .
C33 C 0.54865(18) 0.59182(14) 0.36490(7) 0.0281(4) Uani 1 1 d . . .
C34 C 0.6436(2) 0.50439(15) 0.38050(7) 0.0334(4) Uani 1 1 d . . .
C35 C 0.7953(2) 0.48954(16) 0.36600(8) 0.0396(5) Uani 1 1 d . . .
C36 C 0.8591(2) 0.56563(18) 0.33403(8) 0.0416(5) Uani 1 1 d . . .
C37 C 0.7714(2) 0.65466(17) 0.31776(8) 0.0405(5) Uani 1 1 d . . .
C38 C 0.6199(2) 0.66647(15) 0.33358(7) 0.0335(4) Uani 1 1 d . . .
F1 F -0.06401(13) 0.43139(10) 0.07003(5) 0.0511(3) Uani 1 1 d . . .
F2 F -0.01914(15) 0.22868(10) 0.08859(5) 0.0605(4) Uani 1 1 d . . .
F3 F 0.1949(2) 0.13178(11) 0.15284(6) 0.0794(5) Uani 1 1 d . . .
F4 F 0.36054(18) 0.24407(12) 0.19828(6) 0.0784(5) Uani 1 1 d . . .
F5 F 0.31904(14) 0.44676(11) 0.17964(6) 0.0603(4) Uani 1 1 d . . .
F6 F -0.08359(12) 0.69409(11) 0.02002(4) 0.0523(3) Uani 1 1 d . . .
F7 F -0.37315(13) 0.75205(11) 0.02782(5) 0.0608(4) Uani 1 1 d . . .
F8 F -0.54927(13) 0.70831(12) 0.12533(6) 0.0657(4) Uani 1 1 d . . .
F9 F -0.42548(13) 0.60290(11) 0.21564(5) 0.0580(4) Uani 1 1 d . . .
F10 F -0.13167(12) 0.54413(9) 0.20905(4) 0.0447(3) Uani 1 1 d . . .
F11 F 0.27246(13) 0.46049(10) 0.01807(5) 0.0501(3) Uani 1 1 d . . .
F12 F 0.43621(14) 0.54131(12) -0.06852(5) 0.0615(4) Uani 1 1 d . . .
F13 F 0.45356(15) 0.74452(13) -0.07830(5) 0.0703(4) Uani 1 1 d . . .
F14 F 0.29292(18) 0.86588(12) 0.00076(6) 0.0743(4) Uani 1 1 d . . .
F15 F 0.12049(14) 0.78758(10) 0.08699(5) 0.0548(3) Uani 1 1 d . . .
F16 F 0.36587(14) 0.45694(9) 0.30469(5) 0.0483(3) Uani 1 1 d . . .
F17 F 0.25033(18) 0.28606(10) 0.32689(6) 0.0707(4) Uani 1 1 d . . .
F18 F 0.12568(17) 0.23355(10) 0.43318(7) 0.0743(4) Uani 1 1 d . . .
F19 F 0.11538(16) 0.35867(11) 0.51746(5) 0.0661(4) Uani 1 1 d . . .
F20 F 0.22447(14) 0.53104(9) 0.49624(4) 0.0481(3) Uani 1 1 d . . .
F21 F 0.53199(12) 0.64873(9) 0.47325(4) 0.0433(3) Uani 1 1 d . . .
F22 F 0.43863(15) 0.77980(10) 0.55162(5) 0.0538(3) Uani 1 1 d . . .
F23 F 0.16472(17) 0.89602(10) 0.55451(5) 0.0658(4) Uani 1 1 d . . .
F24 F -0.00901(14) 0.88327(10) 0.47327(5) 0.0612(4) Uani 1 1 d . . .
F25 F 0.07903(12) 0.75017(10) 0.39519(4) 0.0465(3) Uani 1 1 d . . .
F26 F 0.59046(12) 0.42541(9) 0.41191(5) 0.0485(3) Uani 1 1 d . . .
F27 F 0.87925(13) 0.40087(11) 0.38144(6) 0.0594(4) Uani 1 1 d . . .
F28 F 1.00602(12) 0.55211(11) 0.31802(5) 0.0611(4) Uani 1 1 d . . .
F29 F 0.83213(14) 0.72936(11) 0.28529(6) 0.0610(4) Uani 1 1 d . . .
F30 F 0.54051(12) 0.75715(9) 0.31651(5) 0.0469(3) Uani 1 1 d . . .
Li Li 0.7741(4) 0.0412(3) 0.26946(15) 0.0508(9) Uani 1 1 d . . .
O1 O 0.68407(17) -0.00461(13) 0.34228(6) 0.0584(4) Uani 1 1 d . . .
C39 C 0.7514(3) -0.08280(19) 0.38071(10) 0.0617(7) Uani 1 1 d . . .
H39A H 0.8401 -0.0631 0.3925 0.074 Uiso 1 1 calc R . .
H39B H 0.7812 -0.1480 0.3626 0.074 Uiso 1 1 calc R . .
C40 C 0.6368(4) -0.0938(3) 0.43079(13) 0.1057(13) Uani 1 1 d . . .
H40A H 0.6311 -0.1669 0.4417 0.127 Uiso 1 1 calc R . .
H40B H 0.6612 -0.0634 0.4637 0.127 Uiso 1 1 calc R . .
C41 C 0.4941(4) -0.0384(3) 0.41268(13) 0.0926(10) Uani 1 1 d . . .
H41A H 0.4330 -0.0875 0.4042 0.111 Uiso 1 1 calc R . .
H41B H 0.4378 0.0032 0.4430 0.111 Uiso 1 1 calc R . .
C42 C 0.5318(3) 0.0268(3) 0.36215(12) 0.0748(8) Uani 1 1 d . . .
H42A H 0.4695 0.0206 0.3325 0.090 Uiso 1 1 calc R . .
H42B H 0.5143 0.0991 0.3711 0.090 Uiso 1 1 calc R . .
O2 O 0.68763(17) 0.17975(11) 0.25408(6) 0.0507(4) Uani 1 1 d . . .
C43 C 0.7243(3) 0.22330(18) 0.19700(9) 0.0599(6) Uani 1 1 d . . .
H43A H 0.6626 0.2028 0.1708 0.072 Uiso 1 1 calc R . .
H43B H 0.8298 0.2000 0.1834 0.072 Uiso 1 1 calc R . .
C44 C 0.6936(3) 0.33833(19) 0.19980(10) 0.0579(6) Uani 1 1 d . . .
H44A H 0.7640 0.3720 0.1722 0.069 Uiso 1 1 calc R . .
H44B H 0.5913 0.3674 0.1922 0.069 Uiso 1 1 calc R . .
C45 C 0.7152(3) 0.3501(2) 0.25952(10) 0.0609(6) Uani 1 1 d . . .
H45A H 0.6604 0.4160 0.2724 0.073 Uiso 1 1 calc R . .
H45B H 0.8213 0.3450 0.2637 0.073 Uiso 1 1 calc R . .
C46 C 0.6519(3) 0.26087(19) 0.29134(10) 0.0644(7) Uani 1 1 d . . .
H46A H 0.6964 0.2399 0.3271 0.077 Uiso 1 1 calc R . .
H46B H 0.5433 0.2791 0.3006 0.077 Uiso 1 1 calc R . .
O3 O 0.97929(17) 0.03890(12) 0.27272(7) 0.0592(4) Uani 1 1 d . B .
C47 C 1.0298(3) 0.1085(2) 0.30382(13) 0.0696(7) Uani 1 1 d . . .
H47A H 0.9465 0.1462 0.3280 0.084 Uiso 1 1 calc R A 1
H47B H 1.0795 0.1584 0.2779 0.084 Uiso 1 1 calc R A 1
C48A C 1.1412(7) 0.0388(6) 0.3409(4) 0.054(2) Uani 0.508(15) 1 d P B 1
H48A H 1.2176 0.0760 0.3499 0.065 Uiso 0.508(15) 1 calc PR B 1
H48B H 1.0901 0.0100 0.3766 0.065 Uiso 0.508(15) 1 calc PR B 1
C48B C 1.1890(11) 0.0636(6) 0.3095(7) 0.079(3) Uani 0.492(15) 1 d P B 2
H48C H 1.2558 0.0973 0.2804 0.095 Uiso 0.492(15) 1 calc PR B 2
H48D H 1.2133 0.0729 0.3476 0.095 Uiso 0.492(15) 1 calc PR B 2
C49 C 1.2046(4) -0.0411(2) 0.30182(17) 0.0919(10) Uani 1 1 d . . .
H49A H 1.2926 -0.0216 0.2775 0.110 Uiso 1 1 calc R B 1
H49B H 1.2352 -0.1071 0.3237 0.110 Uiso 1 1 calc R B 1
C50 C 1.0906(3) -0.0510(2) 0.26662(14) 0.0716(8) Uani 1 1 d . B .
H50A H 1.1335 -0.0551 0.2264 0.086 Uiso 1 1 calc R . .
H50B H 1.0474 -0.1135 0.2797 0.086 Uiso 1 1 calc R . .
O4 O 0.7470(2) -0.03158(15) 0.20753(7) 0.0722(5) Uani 1 1 d . . .
C51 C 0.8478(5) -0.0658(4) 0.16010(14) 0.1192(14) Uani 1 1 d . . .
H51A H 0.8867 -0.1397 0.1667 0.143 Uiso 1 1 calc R . .
H51B H 0.9322 -0.0278 0.1539 0.143 Uiso 1 1 calc R . .
C52 C 0.7672(5) -0.0470(3) 0.11151(15) 0.1157(13) Uani 1 1 d . . .
H52A H 0.7938 -0.1058 0.0879 0.139 Uiso 1 1 calc R . .
H52B H 0.7918 0.0149 0.0880 0.139 Uiso 1 1 calc R . .
C53 C 0.6085(5) -0.0326(3) 0.13240(18) 0.1160(14) Uani 1 1 d . . .
H53A H 0.5614 -0.0866 0.1205 0.139 Uiso 1 1 calc R . .
H53B H 0.5578 0.0350 0.1178 0.139 Uiso 1 1 calc R . .
C54 C 0.6019(4) -0.0393(3) 0.19592(15) 0.1057(12) Uani 1 1 d . . .
H54A H 0.5282 0.0171 0.2117 0.127 Uiso 1 1 calc R . .
H54B H 0.5741 -0.1053 0.2130 0.127 Uiso 1 1 calc R . .

loop_
_atom_site_aniso_label
_atom_site_aniso_U_11
_atom_site_aniso_U_22
_atom_site_aniso_U_33
_atom_site_aniso_U_23
_atom_site_aniso_U_13
_atom_site_aniso_U_12
B1 0.0278(10) 0.0539(14) 0.0215(9) -0.0069(9) -0.0053(8) -0.0105(10)
B2 0.0251(10) 0.0337(11) 0.0210(8) 0.0001(8) -0.0040(7) -0.0066(8)
N1 0.0512(10) 0.0354(9) 0.0286(7) 0.0005(7) -0.0172(7) -0.0065(8)
N2 0.0325(8) 0.0530(10) 0.0248(7) -0.0023(7) -0.0063(6) -0.0100(8)
N3 0.0293(8) 0.0343(8) 0.0249(7) -0.0027(6) -0.0049(6) -0.0067(7)
C1 0.0260(9) 0.0404(11) 0.0240(8) 0.0025(8) -0.0040(7) -0.0044(8)
C2 0.0271(9) 0.0263(9) 0.0283(8) -0.0039(7) -0.0022(7) -0.0063(7)
C3 0.0284(9) 0.0510(12) 0.0250(8) -0.0053(8) 0.0016(7) -0.0071(9)
C4 0.0339(10) 0.0537(13) 0.0278(9) -0.0028(9) -0.0019(8) -0.0086(9)
C5 0.0490(12) 0.0542(14) 0.0348(10) -0.0060(10) 0.0053(9) -0.0172(11)
C6 0.0657(15) 0.0459(14) 0.0435(12) 0.0003(10) 0.0068(11) -0.0049(12)
C7 0.0485(13) 0.0614(15) 0.0401(11) 0.0017(11) -0.0083(10) 0.0066(12)
C8 0.0361(11) 0.0612(14) 0.0319(9) -0.0076(9) -0.0063(8) -0.0025(10)
C9 0.0305(9) 0.0454(11) 0.0248(8) -0.0080(8) -0.0033(7) -0.0085(8)
C10 0.0303(10) 0.0569(13) 0.0265(8) -0.0043(9) -0.0035(7) -0.0112(9)
C11 0.0329(10) 0.0592(14) 0.0352(10) -0.0012(9) -0.0117(8) -0.0052(10)
C12 0.0245(10) 0.0647(14) 0.0436(11) -0.0093(10) -0.0036(8) -0.0048(9)
C13 0.0313(10) 0.0580(13) 0.0321(9) -0.0083(9) 0.0035(8) -0.0090(9)
C14 0.0332(10) 0.0487(12) 0.0250(8) -0.0036(8) -0.0039(7) -0.0083(9)
C15 0.0255(9) 0.0585(13) 0.0260(8) -0.0024(9) -0.0069(7) -0.0099(9)
C16 0.0295(10) 0.0604(14) 0.0275(9) -0.0032(9) -0.0068(7) -0.0100(9)
C17 0.0303(10) 0.0774(17) 0.0257(9) -0.0042(10) -0.0025(8) -0.0079(10)
C18 0.0356(11) 0.0861(18) 0.0286(9) 0.0130(11) -0.0031(8) -0.0200(11)
C19 0.0476(13) 0.0606(15) 0.0398(11) 0.0088(10) -0.0069(10) -0.0177(11)
C20 0.0343(10) 0.0577(14) 0.0336(9) -0.0020(9) -0.0046(8) -0.0099(10)
C21 0.0221(8) 0.0326(10) 0.0345(9) 0.0010(8) -0.0073(7) -0.0041(7)
C22 0.0331(10) 0.0354(11) 0.0401(10) -0.0046(8) -0.0034(8) -0.0060(8)
C23 0.0418(12) 0.0374(12) 0.0613(13) -0.0097(10) -0.0089(10) -0.0078(10)
C24 0.0393(11) 0.0372(12) 0.0669(14) 0.0020(11) -0.0069(10) -0.0165(9)
C25 0.0344(10) 0.0509(13) 0.0469(11) 0.0130(10) -0.0040(9) -0.0154(10)
C26 0.0292(9) 0.0406(11) 0.0335(9) 0.0015(8) -0.0066(7) -0.0093(8)
C27 0.0303(9) 0.0294(9) 0.0236(8) 0.0025(7) -0.0022(7) -0.0088(8)
C28 0.0336(10) 0.0328(10) 0.0274(8) 0.0026(7) -0.0047(7) -0.0076(8)
C29 0.0508(12) 0.0354(11) 0.0273(8) -0.0012(8) -0.0069(8) -0.0163(9)
C30 0.0648(14) 0.0316(11) 0.0295(9) -0.0058(8) 0.0037(9) -0.0089(10)
C31 0.0426(11) 0.0352(11) 0.0353(10) 0.0030(8) 0.0033(8) 0.0048(9)
C32 0.0326(10) 0.0398(11) 0.0261(8) 0.0024(8) -0.0031(7) -0.0052(8)
C33 0.0256(9) 0.0378(10) 0.0222(7) -0.0042(7) -0.0031(7) -0.0078(8)
C34 0.0294(9) 0.0422(11) 0.0287(8) 0.0036(8) -0.0053(7) -0.0091(9)
C35 0.0280(10) 0.0536(13) 0.0355(9) -0.0018(9) -0.0076(8) -0.0003(9)
C36 0.0220(9) 0.0672(15) 0.0366(10) -0.0064(10) -0.0007(8) -0.0109(10)
C37 0.0353(10) 0.0533(13) 0.0361(9) -0.0027(9) 0.0029(8) -0.0221(10)
C38 0.0315(10) 0.0390(11) 0.0303(9) -0.0014(8) -0.0032(7) -0.0082(8)
F1 0.0485(7) 0.0614(8) 0.0491(7) -0.0111(6) -0.0201(6) -0.0097(6)
F2 0.0698(9) 0.0620(8) 0.0552(7) -0.0125(6) 0.0046(7) -0.0307(7)
F3 0.1078(13) 0.0511(9) 0.0710(9) 0.0053(7) -0.0019(9) -0.0036(8)
F4 0.0813(11) 0.0759(10) 0.0708(9) 0.0035(8) -0.0315(8) 0.0173(8)
F5 0.0464(7) 0.0720(9) 0.0662(8) -0.0162(7) -0.0304(6) 0.0042(7)
F6 0.0371(6) 0.0904(10) 0.0273(5) 0.0095(6) -0.0053(5) -0.0123(6)
F7 0.0380(7) 0.0950(11) 0.0467(7) 0.0116(7) -0.0171(5) -0.0052(7)
F8 0.0264(6) 0.1055(11) 0.0600(8) -0.0007(8) -0.0037(6) -0.0019(7)
F9 0.0358(6) 0.0907(10) 0.0414(6) 0.0017(6) 0.0111(5) -0.0105(6)
F10 0.0386(6) 0.0653(8) 0.0276(5) 0.0041(5) -0.0017(5) -0.0079(6)
F11 0.0501(7) 0.0659(9) 0.0351(6) -0.0143(6) 0.0053(5) -0.0138(6)
F12 0.0469(7) 0.1005(11) 0.0325(6) -0.0109(7) 0.0086(5) -0.0075(7)
F13 0.0572(8) 0.1082(12) 0.0421(7) 0.0204(7) 0.0048(6) -0.0290(8)
F14 0.0859(11) 0.0679(10) 0.0661(9) 0.0160(7) 0.0013(8) -0.0257(8)
F15 0.0616(8) 0.0537(8) 0.0451(6) -0.0028(6) 0.0035(6) -0.0079(6)
F16 0.0616(8) 0.0433(7) 0.0395(6) -0.0121(5) 0.0060(5) -0.0114(6)
F17 0.0893(11) 0.0507(8) 0.0806(10) -0.0272(7) -0.0017(8) -0.0279(8)
F18 0.0796(10) 0.0503(8) 0.0988(11) 0.0039(8) -0.0030(9) -0.0388(8)
F19 0.0723(9) 0.0692(9) 0.0561(8) 0.0180(7) 0.0064(7) -0.0346(8)
F20 0.0625(8) 0.0560(8) 0.0286(5) 0.0025(5) -0.0012(5) -0.0241(6)
F21 0.0372(6) 0.0604(7) 0.0334(5) -0.0080(5) -0.0142(5) -0.0014(5)
F22 0.0732(9) 0.0596(8) 0.0380(6) -0.0124(6) -0.0168(6) -0.0237(7)
F23 0.0974(11) 0.0494(8) 0.0470(7) -0.0211(6) 0.0016(7) -0.0006(7)
F24 0.0581(8) 0.0605(8) 0.0501(7) -0.0047(6) 0.0037(6) 0.0221(7)
F25 0.0307(6) 0.0687(8) 0.0374(6) -0.0069(6) -0.0083(5) 0.0031(6)
F26 0.0325(6) 0.0507(7) 0.0569(7) 0.0211(6) -0.0079(5) -0.0058(5)
F27 0.0326(6) 0.0675(9) 0.0699(8) 0.0104(7) -0.0107(6) 0.0075(6)
F28 0.0249(6) 0.0945(11) 0.0620(8) -0.0012(7) 0.0012(5) -0.0132(6)
F29 0.0480(7) 0.0683(9) 0.0670(8) 0.0072(7) 0.0085(6) -0.0300(7)
F30 0.0431(7) 0.0374(7) 0.0587(7) 0.0072(5) -0.0022(5) -0.0120(5)
Li 0.054(2) 0.050(2) 0.0431(18) -0.0031(16) 0.0000(16) 0.0002(18)
O1 0.0536(10) 0.0701(11) 0.0473(8) 0.0080(8) -0.0035(7) -0.0087(8)
C39 0.0809(18) 0.0518(15) 0.0562(14) 0.0045(11) -0.0237(13) -0.0148(13)
C40 0.106(3) 0.154(3) 0.0720(19) 0.050(2) -0.0310(18) -0.083(3)
C41 0.101(3) 0.086(2) 0.0781(19) 0.0128(17) 0.0232(18) -0.0188(19)
C42 0.0545(16) 0.100(2) 0.0680(16) 0.0020(16) 0.0040(13) -0.0211(15)
O2 0.0540(9) 0.0484(9) 0.0414(7) 0.0034(7) 0.0031(7) 0.0027(7)
C43 0.0783(18) 0.0559(15) 0.0417(12) 0.0062(11) -0.0044(11) -0.0095(13)
C44 0.0610(15) 0.0560(15) 0.0546(13) 0.0091(11) -0.0067(11) -0.0124(12)
C45 0.0676(16) 0.0561(15) 0.0570(14) -0.0052(12) -0.0079(12) -0.0048(13)
C46 0.0788(18) 0.0537(15) 0.0475(12) -0.0017(11) 0.0152(12) 0.0057(13)
O3 0.0450(9) 0.0488(9) 0.0813(11) -0.0134(8) -0.0098(8) 0.0052(7)
C47 0.0613(16) 0.0523(15) 0.097(2) -0.0175(15) -0.0155(15) -0.0015(13)
C48A 0.046(3) 0.049(4) 0.066(4) -0.007(3) -0.005(3) -0.007(2)
C48B 0.070(5) 0.057(4) 0.117(9) 0.006(4) -0.037(5) -0.013(3)
C49 0.074(2) 0.066(2) 0.139(3) -0.020(2) -0.039(2) 0.0082(16)
C50 0.0536(15) 0.0529(16) 0.104(2) -0.0205(15) -0.0114(15) 0.0118(12)
O4 0.0811(13) 0.0800(13) 0.0546(10) -0.0189(9) -0.0015(9) -0.0085(10)
C51 0.118(3) 0.160(4) 0.0665(19) -0.046(2) 0.006(2) 0.020(3)
C52 0.141(4) 0.136(4) 0.068(2) -0.019(2) -0.018(2) -0.008(3)
C53 0.132(4) 0.106(3) 0.121(3) -0.034(2) -0.053(3) -0.006(3)
C54 0.107(3) 0.129(3) 0.097(2) -0.029(2) 0.002(2) -0.061(2)

loop_
_atom_type_symbol
_atom_type_description
_atom_type_scat_dispersion_real
_atom_type_scat_dispersion_imag
_atom_type_scat_source
C C 0.0033 0.0016 'International Tables Vol C Tables 4.2.6.8 and 6.1.1.4'
Li Li -0.0003 0.0001 'International Tables Vol C Tables 4.2.6.8 and 6.1.1.4'
B B 0.0013 0.0007 'International Tables Vol C Tables 4.2.6.8 and 6.1.1.4'
N N 0.0061 0.0033 'International Tables Vol C Tables 4.2.6.8 and 6.1.1.4'
F F 0.0171 0.0103 'International Tables Vol C Tables 4.2.6.8 and 6.1.1.4'
O O 0.0106 0.0060 'International Tables Vol C Tables 4.2.6.8 and 6.1.1.4'
H H 0.0000 0.0000 'International Tables Vol C Tables 4.2.6.8 and 6.1.1.4'

loop_
_geom_angle_atom_site_label_1
_geom_angle_atom_site_label_2
_geom_angle_atom_site_label_3
_geom_angle
N2 B1 C3 107.90(15)
N2 B1 C9 104.76(15)
C3 B1 C9 110.78(16)
N2 B1 C15 104.89(15)
C3 B1 C15 113.48(16)
C9 B1 C15 114.27(15)
N3 B2 C27 107.46(14)
N3 B2 C21 104.87(14)
C27 B2 C21 113.02(14)
N3 B2 C33 105.18(13)
C27 B2 C33 111.89(14)
C21 B2 C33 113.64(15)
C2 N1 C1 124.70(16)
C1 N2 B1 174.79(18)
C2 N3 B2 171.09(17)
N2 C1 N1 173.1(2)
N3 C2 N1 172.29(19)
C8 C3 C4 113.55(19)
C8 C3 B1 124.78(17)
C4 C3 B1 121.66(17)
F1 C4 C5 116.04(18)
F1 C4 C3 119.51(19)
C5 C4 C3 124.44(19)
F2 C5 C6 120.1(2)
F2 C5 C4 120.9(2)
C6 C5 C4 119.0(2)
F3 C6 C5 120.4(2)
F3 C6 C7 120.0(2)
C5 C6 C7 119.6(2)
F4 C7 C6 119.9(2)
F4 C7 C8 120.6(2)
C6 C7 C8 119.5(2)
F5 C8 C7 116.08(19)
F5 C8 C3 120.0(2)
C7 C8 C3 123.9(2)
C10 C9 C14 113.44(16)
C10 C9 B1 126.84(15)
C14 C9 B1 119.70(16)
F6 C10 C11 115.17(16)
F6 C10 C9 120.72(16)
C11 C10 C9 124.11(17)
F7 C11 C12 119.83(17)
F7 C11 C10 120.63(17)
C12 C11 C10 119.53(18)
F8 C12 C13 120.37(18)
F8 C12 C11 120.54(18)
C13 C12 C11 119.09(17)
F9 C13 C12 119.53(17)
F9 C13 C14 121.07(17)
C12 C13 C14 119.40(17)
F10 C14 C13 116.65(16)
F10 C14 C9 118.91(16)
C13 C14 C9 124.43(17)
C16 C15 C20 113.95(18)
C16 C15 B1 125.68(19)
C20 C15 B1 120.36(17)
F11 C16 C15 121.08(17)
F11 C16 C17 114.95(18)
C15 C16 C17 124.0(2)
F12 C17 C18 120.11(18)
F12 C17 C16 120.6(2)
C18 C17 C16 119.3(2)
F13 C18 C17 120.3(2)
F13 C18 C19 120.2(2)
C17 C18 C19 119.49(19)
F14 C19 C18 120.09(19)
F14 C19 C20 120.9(2)
C18 C19 C20 119.0(2)
F15 C20 C15 119.76(17)
F15 C20 C19 115.9(2)
C15 C20 C19 124.3(2)
C26 C21 C22 113.60(17)
C26 C21 B2 126.02(16)
C22 C21 B2 120.37(15)
F16 C22 C23 116.11(17)
F16 C22 C21 119.75(17)
C23 C22 C21 124.14(18)
F17 C23 C24 119.82(19)
F17 C23 C22 120.8(2)
C24 C23 C22 119.4(2)
F18 C24 C25 121.0(2)
F18 C24 C23 119.8(2)
C25 C24 C23 119.19(19)
F19 C25 C24 119.78(19)
F19 C25 C26 120.1(2)
C24 C25 C26 120.07(19)
F20 C26 C25 115.71(16)
F20 C26 C21 120.65(17)
C25 C26 C21 123.63(18)
C28 C27 C32 113.87(16)
C28 C27 B2 122.86(16)
C32 C27 B2 123.13(15)
F21 C28 C29 115.67(16)
F21 C28 C27 120.55(16)
C29 C28 C27 123.77(18)
F22 C29 C30 120.09(17)
F22 C29 C28 120.47(18)
C30 C29 C28 119.44(18)
F23 C30 C29 120.16(19)
F23 C30 C31 120.1(2)
C29 C30 C31 119.72(18)
F24 C31 C30 120.01(18)
F24 C31 C32 120.87(19)
C30 C31 C32 119.12(18)
F25 C32 C31 115.85(17)
F25 C32 C27 120.09(16)
C31 C32 C27 124.05(17)
C34 C33 C38 113.56(16)
C34 C33 B2 125.16(16)
C38 C33 B2 121.28(16)
F26 C34 C33 120.37(16)
F26 C34 C35 115.20(17)
C33 C34 C35 124.43(18)
F27 C35 C36 120.04(17)
F27 C35 C34 120.65(18)
C36 C35 C34 119.28(18)
F28 C36 C37 120.28(19)
F28 C36 C35 120.51(19)
C37 C36 C35 119.20(17)
F29 C37 C36 119.88(17)
F29 C37 C38 120.55(19)
C36 C37 C38 119.54(18)
F30 C38 C37 116.16(17)
F30 C38 C33 119.87(16)
C37 C38 C33 123.97(18)
O2 Li O3 107.1(2)
O2 Li O1 107.17(19)
O3 Li O1 109.2(2)
O2 Li O4 107.15(19)
O3 Li O4 110.52(19)
O1 Li O4 115.4(2)
C42 O1 C39 110.72(19)
C42 O1 Li 123.16(19)
C39 O1 Li 125.67(18)
O1 C39 C40 106.0(2)
O1 C39 H39A 110.5
C40 C39 H39A 110.5
O1 C39 H39B 110.5
C40 C39 H39B 110.5
H39A C39 H39B 108.7
C41 C40 C39 106.1(2)
C41 C40 H40A 110.5
C39 C40 H40A 110.5
C41 C40 H40B 110.5
C39 C40 H40B 110.5
H40A C40 H40B 108.7
C42 C41 C40 106.3(3)
C42 C41 H41A 110.5
C40 C41 H41A 110.5
C42 C41 H41B 110.5
C40 C41 H41B 110.5
H41A C41 H41B 108.7
O1 C42 C41 108.2(3)
O1 C42 H42A 110.1
C41 C42 H42A 110.1
O1 C42 H42B 110.1
C41 C42 H42B 110.1
H42A C42 H42B 108.4
C46 O2 C43 108.62(17)
C46 O2 Li 129.27(17)
C43 O2 Li 115.34(17)
O2 C43 C44 106.02(19)
O2 C43 H43A 110.5
C44 C43 H43A 110.5
O2 C43 H43B 110.5
C44 C43 H43B 110.5
H43A C43 H43B 108.7
C45 C44 C43 102.94(19)
C45 C44 H44A 111.2
C43 C44 H44A 111.2
C45 C44 H44B 111.2
C43 C44 H44B 111.2
H44A C44 H44B 109.1
C44 C45 C46 101.7(2)
C44 C45 H45A 111.4
C46 C45 H45A 111.4
C44 C45 H45B 111.4
C46 C45 H45B 111.4
H45A C45 H45B 109.3
O2 C46 C45 105.89(18)
O2 C46 H46A 110.6
C45 C46 H46A 110.6
O2 C46 H46B 110.6
C45 C46 H46B 110.6
H46A C46 H46B 108.7
C47 O3 C50 109.42(19)
C47 O3 Li 121.90(18)
C50 O3 Li 123.93(19)
O3 C47 C48B 105.0(4)
O3 C47 C48A 104.2(3)
C48B C47 C48A 33.2(4)
O3 C47 H47A 110.9
C48B C47 H47A 135.8
C48A C47 H47A 110.9
O3 C47 H47B 110.9
C48B C47 H47B 80.2
C48A C47 H47B 110.9
H47A C47 H47B 108.9
C49 C48A C47 100.2(4)
C49 C48A H48A 111.7
C47 C48A H48A 111.7
C49 C48A H48B 111.7
C47 C48A H48B 111.7
H48A C48A H48B 109.5
C49 C48B C47 106.4(5)
C49 C48B H48C 110.5
C47 C48B H48C 110.5
C49 C48B H48D 110.5
C47 C48B H48D 110.5
H48C C48B H48D 108.6
C48B C49 C50 106.4(4)
C48B C49 C48A 35.4(4)
C50 C49 C48A 107.9(3)
C48B C49 H49A 78.2
C50 C49 H49A 110.1
C48A C49 H49A 110.1
C48B C49 H49B 137.2
C50 C49 H49B 110.1
C48A C49 H49B 110.1
H49A C49 H49B 108.4
O3 C50 C49 106.3(2)
O3 C50 H50A 110.5
C49 C50 H50A 110.5
O3 C50 H50B 110.5
C49 C50 H50B 110.5
H50A C50 H50B 108.7
C51 O4 C54 107.1(3)
C51 O4 Li 130.6(3)
C54 O4 Li 120.9(2)
O4 C51 C52 107.0(3)
O4 C51 H51A 110.3
C52 C51 H51A 110.3
O4 C51 H51B 110.3
C52 C51 H51B 110.3
H51A C51 H51B 108.6
C51 C52 C53 107.8(3)
C51 C52 H52A 110.1
C53 C52 H52A 110.1
C51 C52 H52B 110.1
C53 C52 H52B 110.1
H52A C52 H52B 108.5
C52 C53 C54 104.8(3)
C52 C53 H53A 110.8
C54 C53 H53A 110.8
C52 C53 H53B 110.8
C54 C53 H53B 110.8
H53A C53 H53B 108.9
O4 C54 C53 106.2(3)
O4 C54 H54A 110.5
C53 C54 H54A 110.5
O4 C54 H54B 110.5
C53 C54 H54B 110.5
H54A C54 H54B 108.7

loop_
_geom_bond_atom_site_label_1
_geom_bond_atom_site_label_2
_geom_bond_distance
B1 N2 1.571(2)
B1 C3 1.637(3)
B1 C9 1.641(3)
B1 C15 1.646(3)
B2 N3 1.566(2)
B2 C27 1.633(3)
B2 C21 1.636(3)
B2 C33 1.648(3)
N1 C2 1.286(2)
N1 C1 1.288(2)
N2 C1 1.142(2)
N3 C2 1.144(2)
C3 C8 1.386(3)
C3 C4 1.390(3)
C4 F1 1.347(2)
C4 C5 1.375(3)
C5 F2 1.347(3)
C5 C6 1.368(3)
C6 F3 1.351(3)
C6 C7 1.372(4)
C7 F4 1.346(3)
C7 C8 1.375(3)
C8 F5 1.357(2)
C9 C10 1.384(3)
C9 C14 1.392(2)
C10 F6 1.347(2)
C10 C11 1.383(3)
C11 F7 1.339(2)
C11 C12 1.373(3)
C12 F8 1.342(2)
C12 C13 1.373(3)
C13 F9 1.350(2)
C13 C14 1.375(3)
C14 F10 1.353(2)
C15 C16 1.379(3)
C15 C20 1.382(3)
C16 F11 1.351(2)
C16 C17 1.384(3)
C17 F12 1.343(2)
C17 C18 1.371(3)
C18 F13 1.348(2)
C18 C19 1.372(3)
C19 F14 1.338(3)
C19 C20 1.382(3)
C20 F15 1.352(2)
C21 C26 1.385(2)
C21 C22 1.391(3)
C22 F16 1.347(2)
C22 C23 1.374(3)
C23 F17 1.348(2)
C23 C24 1.371(3)
C24 F18 1.347(2)
C24 C25 1.361(3)
C25 F19 1.354(2)
C25 C26 1.378(3)
C26 F20 1.350(2)
C27 C28 1.386(2)
C27 C32 1.389(3)
C28 F21 1.346(2)
C28 C29 1.379(3)
C29 F22 1.349(2)
C29 C30 1.365(3)
C30 F23 1.350(2)
C30 C31 1.371(3)
C31 F24 1.341(2)
C31 C32 1.376(3)
C32 F25 1.354(2)
C33 C34 1.378(3)
C33 C38 1.386(3)
C34 F26 1.351(2)
C34 C35 1.382(3)
C35 F27 1.339(2)
C35 C36 1.372(3)
C36 F28 1.346(2)
C36 C37 1.364(3)
C37 F29 1.350(2)
C37 C38 1.385(3)
C38 F30 1.351(2)
Li O2 1.896(4)
Li O3 1.906(4)
Li O1 1.907(4)
Li O4 1.919(4)
O1 C42 1.426(3)
O1 C39 1.426(3)
C39 C40 1.496(4)
C39 H39A 0.9900
C39 H39B 0.9900
C40 C41 1.489(5)
C40 H40A 0.9900
C40 H40B 0.9900
C41 C42 1.448(4)
C41 H41A 0.9900
C41 H41B 0.9900
C42 H42A 0.9900
C42 H42B 0.9900
O2 C46 1.437(3)
O2 C43 1.442(3)
C43 C44 1.516(3)
C43 H43A 0.9900
C43 H43B 0.9900
C44 C45 1.493(3)
C44 H44A 0.9900
C44 H44B 0.9900
C45 C46 1.505(4)
C45 H45A 0.9900
C45 H45B 0.9900
C46 H46A 0.9900
C46 H46B 0.9900
O3 C47 1.424(3)
O3 C50 1.440(3)
C47 C48B 1.506(8)
C47 C48A 1.562(7)
C47 H47A 0.9900
C47 H47B 0.9900
C48A C49 1.479(6)
C48A H48A 0.9900
C48A H48B 0.9900
C48B C49 1.407(7)
C48B H48C 0.9900
C48B H48D 0.9900
C49 C50 1.467(4)
C49 H49A 0.9900
C49 H49B 0.9900
C50 H50A 0.9900
C50 H50B 0.9900
O4 C51 1.423(3)
O4 C54 1.431(4)
C51 C52 1.439(5)
C51 H51A 0.9900
C51 H51B 0.9900
C52 C53 1.469(5)
C52 H52A 0.9900
C52 H52B 0.9900
C53 C54 1.501(5)
C53 H53A 0.9900
C53 H53B 0.9900
C54 H54A 0.9900
C54 H54B 0.9900

loop_
_geom_torsion_atom_site_label_1
_geom_torsion_atom_site_label_2
_geom_torsion_atom_site_label_3
_geom_torsion_atom_site_label_4
_geom_torsion
C3 B1 N2 C1 135(2)
C9 B1 N2 C1 -107(2)
C15 B1 N2 C1 14(2)
C27 B2 N3 C2 -152.0(10)
C21 B2 N3 C2 -31.5(11)
C33 B2 N3 C2 88.6(11)
B1 N2 C1 N1 41(3)
C2 N1 C1 N2 -180(100)
B2 N3 C2 N1 -177.1(10)
C1 N1 C2 N3 -179(100)
N2 B1 C3 C8 -28.9(2)
C9 B1 C3 C8 -143.03(17)
C15 B1 C3 C8 86.9(2)
N2 B1 C3 C4 152.27(16)
C9 B1 C3 C4 38.1(2)
C15 B1 C3 C4 -92.0(2)
C8 C3 C4 F1 -177.80(15)
B1 C3 C4 F1 1.2(3)
C8 C3 C4 C5 1.3(3)
B1 C3 C4 C5 -179.72(17)
F1 C4 C5 F2 -1.5(3)
C3 C4 C5 F2 179.35(17)
F1 C4 C5 C6 178.95(17)
C3 C4 C5 C6 -0.2(3)
F2 C5 C6 F3 0.6(3)
C4 C5 C6 F3 -179.80(19)
F2 C5 C6 C7 179.69(19)
C4 C5 C6 C7 -0.8(3)
F3 C6 C7 F4 -0.1(3)
C5 C6 C7 F4 -179.19(18)
F3 C6 C7 C8 179.54(19)
C5 C6 C7 C8 0.5(3)
F4 C7 C8 F5 1.8(3)
C6 C7 C8 F5 -177.84(19)
F4 C7 C8 C3 -179.56(18)
C6 C7 C8 C3 0.8(3)
C4 C3 C8 F5 176.96(16)
B1 C3 C8 F5 -2.0(3)
C4 C3 C8 C7 -1.6(3)
B1 C3 C8 C7 179.49(19)
N2 B1 C9 C10 125.2(2)
C3 B1 C9 C10 -118.7(2)
C15 B1 C9 C10 11.0(3)
N2 B1 C9 C14 -56.6(2)
C3 B1 C9 C14 59.5(2)
C15 B1 C9 C14 -170.81(17)
C14 C9 C10 F6 -179.40(18)
B1 C9 C10 F6 -1.1(3)
C14 C9 C10 C11 -0.1(3)
B1 C9 C10 C11 178.2(2)
F6 C10 C11 F7 -1.2(3)
C9 C10 C11 F7 179.55(19)
F6 C10 C11 C12 179.43(19)
C9 C10 C11 C12 0.1(3)
F7 C11 C12 F8 -0.2(3)
C10 C11 C12 F8 179.2(2)
F7 C11 C12 C13 -179.7(2)
C10 C11 C12 C13 -0.3(3)
F8 C12 C13 F9 0.9(3)
C11 C12 C13 F9 -179.6(2)
F8 C12 C13 C14 -179.0(2)
C11 C12 C13 C14 0.5(3)
F9 C13 C14 F10 0.9(3)
C12 C13 C14 F10 -179.25(18)
F9 C13 C14 C9 179.54(19)
C12 C13 C14 C9 -0.6(3)
C10 C9 C14 F10 179.01(17)
B1 C9 C14 F10 0.6(3)
C10 C9 C14 C13 0.4(3)
B1 C9 C14 C13 -178.08(19)
N2 B1 C15 C16 131.81(18)
C3 B1 C15 C16 14.3(2)
C9 B1 C15 C16 -114.0(2)
N2 B1 C15 C20 -47.7(2)
C3 B1 C15 C20 -165.20(16)
C9 B1 C15 C20 66.5(2)
C20 C15 C16 F11 -178.98(16)
B1 C15 C16 F11 1.5(3)
C20 C15 C16 C17 0.7(3)
B1 C15 C16 C17 -178.79(17)
F11 C16 C17 F12 0.5(3)
C15 C16 C17 F12 -179.23(17)
F11 C16 C17 C18 -179.77(17)
C15 C16 C17 C18 0.5(3)
F12 C17 C18 F13 -0.9(3)
C16 C17 C18 F13 179.32(17)
F12 C17 C18 C19 178.38(18)
C16 C17 C18 C19 -1.4(3)
F13 C18 C19 F14 -0.4(3)
C17 C18 C19 F14 -179.75(19)
F13 C18 C19 C20 -179.73(18)
C17 C18 C19 C20 1.0(3)
C16 C15 C20 F15 177.70(16)
B1 C15 C20 F15 -2.8(3)
C16 C15 C20 C19 -1.2(3)
B1 C15 C20 C19 178.37(18)
F14 C19 C20 F15 2.2(3)
C18 C19 C20 F15 -178.54(18)
F14 C19 C20 C15 -178.92(19)
C18 C19 C20 C15 0.4(3)
N3 B2 C21 C26 -132.68(17)
C27 B2 C21 C26 -15.9(2)
C33 B2 C21 C26 113.00(19)
N3 B2 C21 C22 47.0(2)
C27 B2 C21 C22 163.78(15)
C33 B2 C21 C22 -67.3(2)
C26 C21 C22 F16 -178.68(16)
B2 C21 C22 F16 1.6(3)
C26 C21 C22 C23 0.8(3)
B2 C21 C22 C23 -178.94(18)
F16 C22 C23 F17 -1.9(3)
C21 C22 C23 F17 178.58(18)
F16 C22 C23 C24 178.63(18)
C21 C22 C23 C24 -0.9(3)
F17 C23 C24 F18 0.2(3)
C22 C23 C24 F18 179.66(19)
F17 C23 C24 C25 -179.04(19)
C22 C23 C24 C25 0.4(3)
F18 C24 C25 F19 1.3(3)
C23 C24 C25 F19 -179.51(19)
F18 C24 C25 C26 -179.21(19)
C23 C24 C25 C26 0.0(3)
F19 C25 C26 F20 0.3(3)
C24 C25 C26 F20 -179.19(18)
F19 C25 C26 C21 179.48(17)
C24 C25 C26 C21 -0.1(3)
C22 C21 C26 F20 178.77(16)
B2 C21 C26 F20 -1.5(3)
C22 C21 C26 C25 -0.3(3)
B2 C21 C26 C25 179.39(17)
N3 B2 C27 C28 -147.96(16)
C21 B2 C27 C28 96.83(19)
C33 B2 C27 C28 -33.0(2)
N3 B2 C27 C32 36.7(2)
C21 B2 C27 C32 -78.5(2)
C33 B2 C27 C32 151.69(16)
C32 C27 C28 F21 177.96(15)
B2 C27 C28 F21 2.2(3)
C32 C27 C28 C29 -0.9(3)
B2 C27 C28 C29 -176.59(16)
F21 C28 C29 F22 1.7(2)
C27 C28 C29 F22 -179.38(16)
F21 C28 C29 C30 -178.25(16)
C27 C28 C29 C30 0.6(3)
F22 C29 C30 F23 -0.7(3)
C28 C29 C30 F23 179.27(17)
F22 C29 C30 C31 179.09(17)
C28 C29 C30 C31 -0.9(3)
F23 C30 C31 F24 1.2(3)
C29 C30 C31 F24 -178.65(17)
F23 C30 C31 C32 -178.68(18)
C29 C30 C31 C32 1.5(3)
F24 C31 C32 F25 -2.7(3)
C30 C31 C32 F25 177.08(17)
F24 C31 C32 C27 178.27(17)
C30 C31 C32 C27 -1.9(3)
C28 C27 C32 F25 -177.43(15)
B2 C27 C32 F25 -1.7(3)
C28 C27 C32 C31 1.5(3)
B2 C27 C32 C31 177.22(17)
N3 B2 C33 C34 -134.82(17)
C27 B2 C33 C34 108.81(19)
C21 B2 C33 C34 -20.7(2)
N3 B2 C33 C38 46.2(2)
C27 B2 C33 C38 -70.16(19)
C21 B2 C33 C38 160.35(15)
C38 C33 C34 F26 179.05(15)
B2 C33 C34 F26 0.0(3)
C38 C33 C34 C35 -1.2(3)
B2 C33 C34 C35 179.74(17)
F26 C34 C35 F27 1.8(3)
C33 C34 C35 F27 -177.94(17)
F26 C34 C35 C36 179.88(17)
C33 C34 C35 C36 0.1(3)
F27 C35 C36 F28 -0.1(3)
C34 C35 C36 F28 -178.21(18)
F27 C35 C36 C37 178.73(18)
C34 C35 C36 C37 0.6(3)
F28 C36 C37 F29 0.3(3)
C35 C36 C37 F29 -178.60(17)
F28 C36 C37 C38 178.61(17)
C35 C36 C37 C38 -0.2(3)
F29 C37 C38 F30 -2.5(3)
C36 C37 C38 F30 179.21(17)
F29 C37 C38 C33 177.36(17)
C36 C37 C38 C33 -1.0(3)
C34 C33 C38 F30 -178.55(16)
B2 C33 C38 F30 0.5(2)
C34 C33 C38 C37 1.6(3)
B2 C33 C38 C37 -179.27(17)
O2 Li O1 C42 36.7(3)
O3 Li O1 C42 152.3(2)
O4 Li O1 C42 -82.5(3)
O2 Li O1 C39 -151.8(2)
O3 Li O1 C39 -36.2(3)
O4 Li O1 C39 89.0(3)
C42 O1 C39 C40 -5.7(3)
Li O1 C39 C40 -178.2(2)
O1 C39 C40 C41 13.7(4)
C39 C40 C41 C42 -16.7(4)
C39 O1 C42 C41 -4.9(3)
Li O1 C42 C41 167.8(3)
C40 C41 C42 O1 13.4(4)
O3 Li O2 C46 -75.1(3)
O1 Li O2 C46 41.9(3)
O4 Li O2 C46 166.3(2)
O3 Li O2 C43 72.4(2)
O1 Li O2 C43 -170.54(19)
O4 Li O2 C43 -46.2(3)
C46 O2 C43 C44 -5.8(3)
Li O2 C43 C44 -159.8(2)
O2 C43 C44 C45 27.6(3)
C43 C44 C45 C46 -37.4(3)
C43 O2 C46 C45 -18.3(3)
Li O2 C46 C45 130.9(2)
C44 C45 C46 O2 34.9(3)
O2 Li O3 C47 46.3(3)
O1 Li O3 C47 -69.4(3)
O4 Li O3 C47 162.7(2)
O2 Li O3 C50 -160.7(2)
O1 Li O3 C50 83.6(3)
O4 Li O3 C50 -44.3(3)
C50 O3 C47 C48B 8.1(7)
Li O3 C47 C48B 164.5(6)
C50 O3 C47 C48A -26.3(4)
Li O3 C47 C48A 130.1(4)
O3 C47 C48A C49 34.0(6)
C48B C47 C48A C49 -61.7(7)
O3 C47 C48B C49 -21.4(11)
C48A C47 C48B C49 71.8(8)
C47 C48B C49 C50 26.2(11)
C47 C48B C49 C48A -71.8(10)
C47 C48A C49 C48B 63.2(7)
C47 C48A C49 C50 -30.1(6)
C47 O3 C50 C49 7.5(3)
Li O3 C50 C49 -148.3(3)
C48B C49 C50 O3 -21.2(8)
C48A C49 C50 O3 15.8(6)
O2 Li O4 C51 102.1(3)
O3 Li O4 C51 -14.2(4)
O1 Li O4 C51 -138.7(3)
O2 Li O4 C54 -62.9(3)
O3 Li O4 C54 -179.2(3)
O1 Li O4 C54 56.4(3)
C54 O4 C51 C52 27.1(4)
Li O4 C51 C52 -139.4(3)
O4 C51 C52 C53 -18.0(5)
C51 C52 C53 C54 2.5(5)
C51 O4 C54 C53 -25.3(4)
Li O4 C54 C53 142.8(3)
C52 C53 C54 O4 13.8(4)
